data_4317854
loop_
_publ_author_name
'Shyamali Ghosh'
'Kausik K. Nanda'
'Anthony W. Addison'
'Raymond J. Butcher'

_publ_section_title
;
 Mononuclear and Mixed-Valence Binuclear Oxovanadium Complexes with
 Benzimidazole-Derived Chelating Agents
;
_journal_name_full 'Inorganic Chemistry'
_journal_page_first 2243
_journal_page_last 2249
_journal_paper_doi 10.1021/ic010945x
_journal_volume 41
_journal_year 2002
_chemical_formula_sum 'C51 H48 F9 N14 O15 S3 V2'
_chemical_formula_weight 1466.09
_chemical_name_systematic
;
    ?
;
_space_group_IT_number 11
_symmetry_cell_setting monoclinic
_symmetry_space_group_name_Hall '-P 2yb'
_symmetry_space_group_name_H-M 'P 1 21/m 1'
_atom_sites_solution_hydrogens geom
_atom_sites_solution_primary direct
_atom_sites_solution_secondary difmap
_audit_creation_method SHELXL
_cell_angle_alpha 90.00
_cell_angle_beta 109.274(14)
_cell_angle_gamma 90.00
_cell_formula_units_Z 2
_cell_length_a 11.505(2)
_cell_length_b 21.376(4)
_cell_length_c 13.547(2)
_cell_measurement_temperature 293(2)
_cell_volume 3144.9(10)
_computing_structure_refinement 'SHELXL-93 (Sheldrick, 1993)'
_computing_structure_solution 'SHELXS-86 (Sheldrick, 1990)'
_diffrn_ambient_temperature 293(2)
_diffrn_radiation_monochromator graphite
_diffrn_radiation_source 'fine-focus sealed tube'
_diffrn_radiation_type MoK\a
_diffrn_radiation_wavelength 0.71073
_diffrn_reflns_av_R_equivalents 0.0632
_diffrn_reflns_av_sigmaI/netI 0.1140
_diffrn_reflns_limit_h_max 14
_diffrn_reflns_limit_h_min 0
_diffrn_reflns_limit_k_max 27
_diffrn_reflns_limit_k_min 0
_diffrn_reflns_limit_l_max 16
_diffrn_reflns_limit_l_min -17
_diffrn_reflns_number 7760
_diffrn_reflns_theta_max 27.50
_diffrn_reflns_theta_min 2.48
_exptl_absorpt_coefficient_mu 0.498
_exptl_crystal_density_diffrn 1.548
_exptl_crystal_F_000 1494
_refine_diff_density_max 0.903
_refine_diff_density_min -0.440
_refine_diff_density_rms 0.087
_refine_ls_extinction_method none
_refine_ls_goodness_of_fit_all 1.028
_refine_ls_goodness_of_fit_obs 1.172
_refine_ls_matrix_type full
_refine_ls_number_parameters 466
_refine_ls_number_reflns 7402
_refine_ls_number_restraints 0
_refine_ls_restrained_S_all 1.031
_refine_ls_restrained_S_obs 1.172
_refine_ls_R_factor_all 0.2192
_refine_ls_R_factor_obs 0.0942
_refine_ls_shift/esd_max -0.534
_refine_ls_shift/esd_mean 0.026
_refine_ls_structure_factor_coef Fsqd
_refine_ls_weighting_details 'w=1/[\s^2^(Fo^2^)+(0.1278P)^2^+4.7640P] where P=(Fo^2^+2Fc^2^)/3'
_refine_ls_weighting_scheme calc
_refine_ls_wR_factor_all 0.3172
_refine_ls_wR_factor_obs 0.2245
_reflns_number_observed 3000
_reflns_number_total 7406
_reflns_observed_criterion >2sigma(I)
_cod_data_source_file ic010945x_2.cif
_cod_data_source_block '[(H3ntb)VIVO(m-O)VVO(H3ntb)](CF3SO3)3.2H2O'
_cod_depositor_comments
;
The following automatic conversions were performed:

'_refine_ls_weighting_scheme' value 'calc
w=1/[\s^2^(Fo^2^)+(0.1278P)^2^+4.7640P] where P=(Fo^2^+2Fc^2^)/3' was
changed to 'calc'. New tag '_refine_ls_weighting_details' was
created. The value of the new tag was set to
'w=1/[\s^2^(Fo^2^)+(0.1278P)^2^+4.7640P] where P=(Fo^2^+2Fc^2^)/3'.

Automatic conversion script
Id: cif_fix_values 3143 2015-03-26 13:38:13Z robertas 
;
_cod_original_cell_volume 3145.1(10)
_cod_database_code 4317854

loop_
_symmetry_equiv_pos_as_xyz
'x, y, z'
'-x, y+1/2, -z'
'-x, -y, -z'
'x, -y-1/2, z'

loop_
_atom_site_aniso_label
_atom_site_aniso_U_11
_atom_site_aniso_U_22
_atom_site_aniso_U_33
_atom_site_aniso_U_23
_atom_site_aniso_U_13
_atom_site_aniso_U_12
V 0.0473(7) 0.0403(6) 0.0517(7) -0.0031(5) 0.0186(5) -0.0017(5)
S1 0.109(3) 0.064(2) 0.104(3) 0.000 0.027(2) 0.000
S2 0.147(4) 0.057(2) 0.196(5) 0.000 0.090(4) 0.000
S3 0.165(5) 0.061(3) 0.171(5) 0.000 0.037(4) 0.000
F11 0.166(12) 0.220(17) 0.167(12) 0.000 -0.036(10) 0.000
F12 0.316(14) 0.157(8) 0.164(8) 0.052(6) 0.095(9) -0.028(8)
F21 0.220(15) 0.171(13) 0.231(15) 0.000 0.138(13) 0.000
F22 0.315(16) 0.243(13) 0.329(16) -0.129(12) 0.152(13) -0.130(12)
F31 0.638(70) 0.470(48) 0.183(20) 0.000 0.084(29) 0.000
F32 0.292(17) 0.364(22) 0.361(20) -0.001(16) 0.083(15) 0.142(15)
O 0.052(4) 0.053(4) 0.047(3) -0.003(3) 0.021(3) -0.003(3)
O1 0.066(3) 0.046(3) 0.060(3) 0.003(2) 0.027(3) -0.001(2)
O1W 0.119(11) 0.157(13) 0.273(20) 0.000 0.016(12) 0.000
O2W 0.733(74) 0.560(67) 1.012(84) -0.276(56) 0.402(70) -0.104(47)
O11 0.095(9) 0.137(11) 0.187(13) 0.000 -0.011(9) 0.000
O12 0.134(7) 0.078(5) 0.194(8) -0.034(5) 0.084(6) -0.006(4)
O21 0.215(20) 0.220(20) 0.520(39) 0.000 0.277(25) 0.000
O22 0.269(13) 0.096(6) 0.205(11) -0.059(7) 0.095(10) -0.039(8)
O31 0.801(73) 0.288(30) 0.100(13) 0.000 0.076(25) 0.000
O32 0.257(14) 0.094(7) 0.277(14) 0.028(8) 0.079(11) 0.068(8)
N 0.057(4) 0.040(3) 0.056(4) -0.006(3) 0.023(3) -0.002(3)
N1A 0.049(3) 0.046(3) 0.048(3) -0.002(3) 0.019(3) 0.000(3)
N2A 0.062(4) 0.058(4) 0.052(4) -0.017(3) 0.022(3) 0.001(3)
N1B 0.051(3) 0.050(3) 0.046(3) -0.005(3) 0.017(3) -0.007(3)
N2B 0.057(4) 0.071(5) 0.061(4) -0.015(3) 0.024(3) -0.025(4)
N1C 0.046(3) 0.046(3) 0.056(3) -0.003(3) 0.022(3) -0.008(3)
N2C 0.056(4) 0.066(4) 0.059(4) 0.009(3) 0.023(3) 0.016(3)
C1 0.186(24) 0.092(13) 0.118(16) 0.000 0.064(17) 0.000
C2 0.386(52) 0.068(13) 0.210(30) 0.000 0.163(34) 0.000
C3 0.241(35) 0.059(12) 0.514(77) 0.000 0.252(48) 0.000
C1A 0.039(4) 0.065(5) 0.041(4) -0.002(3) 0.014(3) 0.000(3)
C2A 0.062(5) 0.061(5) 0.069(5) 0.006(4) 0.033(4) 0.009(4)
C3A 0.085(6) 0.075(6) 0.073(6) 0.015(5) 0.042(5) 0.000(5)
C4A 0.079(6) 0.103(8) 0.060(5) 0.012(5) 0.032(5) -0.004(5)
C5A 0.067(5) 0.108(8) 0.048(4) -0.002(5) 0.030(4) -0.001(5)
C6A 0.050(4) 0.056(4) 0.052(4) 0.001(4) 0.015(3) 0.000(3)
C7A 0.056(4) 0.053(4) 0.052(4) -0.008(3) 0.022(4) 0.001(3)
C8A 0.090(6) 0.053(4) 0.065(5) -0.011(4) 0.036(5) 0.001(5)
C1B 0.045(4) 0.071(5) 0.042(4) -0.006(4) 0.017(3) 0.003(4)
C2B 0.060(5) 0.080(6) 0.053(5) 0.004(4) 0.020(4) 0.008(5)
C3B 0.068(6) 0.099(8) 0.069(6) 0.010(5) 0.015(5) 0.020(6)
C4B 0.070(7) 0.132(10) 0.069(6) 0.007(6) 0.012(5) 0.026(7)
C5B 0.056(5) 0.129(9) 0.054(5) -0.008(6) 0.011(4) -0.012(6)
C6B 0.055(5) 0.087(6) 0.047(4) -0.010(4) 0.023(4) -0.009(4)
C7B 0.052(5) 0.059(4) 0.052(4) -0.011(3) 0.024(4) -0.013(4)
C8B 0.061(5) 0.048(4) 0.060(5) -0.007(3) 0.023(4) -0.018(4)
C1C 0.048(4) 0.063(5) 0.050(4) -0.004(4) 0.024(3) 0.006(4)
C2C 0.056(5) 0.065(5) 0.073(5) -0.008(4) 0.032(4) -0.003(4)
C3C 0.059(6) 0.097(7) 0.082(6) -0.039(5) 0.037(5) -0.035(5)
C4C 0.044(5) 0.138(10) 0.075(6) -0.037(7) 0.024(5) -0.018(6)
C5C 0.045(5) 0.110(8) 0.067(5) -0.008(5) 0.018(4) 0.006(5)
C6C 0.047(4) 0.074(5) 0.061(5) 0.000(4) 0.033(4) 0.005(4)
C7C 0.049(4) 0.056(4) 0.056(4) 0.000(3) 0.028(4) 0.004(4)
C8C 0.067(5) 0.051(4) 0.070(5) 0.007(4) 0.025(4) 0.008(4)

loop_
_atom_site_label
_atom_site_type_symbol
_atom_site_fract_x
_atom_site_fract_y
_atom_site_fract_z
_atom_site_U_iso_or_equiv
_atom_site_thermal_displace_type
_atom_site_occupancy
_atom_site_calc_flag
_atom_site_refinement_flags
_atom_site_disorder_group
V V 0.54784(10) 0.50973(5) 0.38393(9) 0.0458(4) Uani 1 d . .
S1 S 0.1492(4) 0.2500 0.2031(3) 0.0941(12) Uani 1 d S .
S2 S 0.6026(5) 0.2500 0.0232(5) 0.125(2) Uani 1 d S .
S3 S 0.9775(6) 0.2500 0.6462(5) 0.137(2) Uani 1 d S .
F11 F -0.0085(16) 0.2500 0.0154(11) 0.207(7) Uani 1 d S .
F12 F 0.1565(12) 0.3002(5) 0.0341(7) 0.208(5) Uani 1 d . .
F21 F 0.7067(16) 0.2500 -0.1190(13) 0.192(6) Uani 1 d S .
F22 F 0.5509(13) 0.1990(7) -0.1590(12) 0.284(7) Uani 1 d . .
F31 F 1.1242(44) 0.2500 0.7988(19) 0.443(25) Uani 1 d S .
F32 F 1.1785(15) 0.1986(8) 0.6774(14) 0.345(9) Uani 1 d . .
O O 0.5000 0.5000 0.5000 0.049(2) Uani 1 d S .
O1 O 0.5547(4) 0.5836(2) 0.3710(4) 0.0556(13) Uani 1 d . .
O1W O 0.7753(13) 0.2500 0.3686(15) 0.195(7) Uani 1 d S .
O2W O 0.8427(43) 0.3026(16) 0.2049(43) 0.740(34) Uani 1 d . .
O11 O 0.2813(11) 0.2500 0.2431(11) 0.154(5) Uani 1 d S .
O12 O 0.0934(7) 0.3066(3) 0.2223(7) 0.128(3) Uani 1 d . .
O21 O 0.4778(18) 0.2500 0.0094(23) 0.280(13) Uani 1 d S .
O22 O 0.6597(12) 0.3056(4) 0.0578(9) 0.186(5) Uani 1 d . .
O31 O 0.9829(40) 0.2500 0.5350(14) 0.414(24) Uani 1 d S .
O32 O 0.9407(12) 0.3058(5) 0.6689(11) 0.212(5) Uani 1 d . .
N N 0.5461(5) 0.3961(2) 0.3774(4) 0.0501(14) Uani 1 d . .
N1A N 0.5977(5) 0.4865(3) 0.2518(4) 0.0468(13) Uani 1 d . .
N2A N 0.6321(5) 0.4208(3) 0.1381(4) 0.057(2) Uani 1 d . .
H2AB H 0.6390(5) 0.3861(3) 0.1085(4) 0.061(22) Uiso 1 calc R .
N1B N 0.3718(5) 0.4857(3) 0.2959(4) 0.0489(13) Uani 1 d . .
N2B N 0.2155(6) 0.4209(3) 0.2436(5) 0.062(2) Uani 1 d . .
H2BB H 0.1745(6) 0.3865(3) 0.2351(5) 0.033(17) Uiso 1 calc R .
N1C N 0.7208(5) 0.4836(3) 0.4749(4) 0.0483(13) Uani 1 d . .
N2C N 0.8536(6) 0.4168(3) 0.5768(5) 0.059(2) Uani 1 d . .
H2CB H 0.8842(6) 0.3821(3) 0.6062(5) 0.051(21) Uiso 1 calc R .
C1 C 0.1095(27) 0.2500 0.0572(16) 0.129(7) Uani 1 d S .
C2 C 0.5848(43) 0.2500 -0.1103(26) 0.206(15) Uani 1 d S .
C3 C 1.1632(33) 0.2500 0.7277(44) 0.240(24) Uani 1 d S .
C1A C 0.6277(6) 0.5210(4) 0.1754(5) 0.048(2) Uani 1 d . .
C2A C 0.6382(7) 0.5846(4) 0.1639(6) 0.061(2) Uani 1 d . .
H2AA H 0.6247(7) 0.6126(4) 0.2115(6) 0.036(16) Uiso 1 calc R .
C3A C 0.6694(8) 0.6057(4) 0.0796(6) 0.074(2) Uani 1 d . .
H3AA H 0.6782(8) 0.6483(4) 0.0704(6) 0.129(40) Uiso 1 calc R .
C4A C 0.6879(8) 0.5628(5) 0.0075(7) 0.078(3) Uani 1 d . .
H4AA H 0.7055(8) 0.5782(5) -0.0502(7) 0.077(25) Uiso 1 calc R .
C5A C 0.6812(7) 0.4993(5) 0.0190(6) 0.072(2) Uani 1 d . .
H5AA H 0.6965(7) 0.4712(5) -0.0278(6) 0.118(37) Uiso 1 calc R .
C6A C 0.6502(6) 0.4793(3) 0.1047(5) 0.053(2) Uani 1 d . .
C7A C 0.6017(7) 0.4270(3) 0.2247(5) 0.053(2) Uani 1 d . .
C8A C 0.5759(9) 0.3737(4) 0.2855(6) 0.067(2) Uani 1 d . .
H8AA H 0.5074(9) 0.3494(4) 0.2409(6) 0.062(22) Uiso 1 calc R .
H8AB H 0.6474(9) 0.3465(4) 0.3085(6) 0.095(30) Uiso 1 calc R .
C1B C 0.2685(6) 0.5191(4) 0.2337(5) 0.052(2) Uani 1 d . .
C2B C 0.2544(8) 0.5818(4) 0.2054(6) 0.064(2) Uani 1 d . .
H2BA H 0.3204(8) 0.6096(4) 0.2266(6) 0.059(22) Uiso 1 calc R .
C3B C 0.1414(9) 0.6009(5) 0.1461(7) 0.080(3) Uani 1 d . .
H3BA H 0.1293(9) 0.6427(5) 0.1264(7) 0.087(30) Uiso 1 calc R .
C4B C 0.0431(10) 0.5603(6) 0.1138(8) 0.093(3) Uani 1 d . .
H4BA H -0.0334(10) 0.5756(6) 0.0732(8) 0.132(41) Uiso 1 calc R .
C5B C 0.0541(8) 0.4984(6) 0.1394(6) 0.082(3) Uani 1 d . .
H5BA H -0.0125(8) 0.4711(6) 0.1168(6) 0.077(27) Uiso 1 calc R .
C6B C 0.1699(7) 0.4782(4) 0.2007(6) 0.062(2) Uani 1 d . .
C7B C 0.3344(7) 0.4278(3) 0.3008(5) 0.053(2) Uani 1 d . .
C8B C 0.4173(7) 0.3803(3) 0.3693(6) 0.055(2) Uani 1 d . .
H8BA H 0.4085(7) 0.3808(3) 0.4381(6) 0.048(18) Uiso 1 calc R .
H8BB H 0.3963(7) 0.3389(3) 0.3397(6) 0.040(16) Uiso 1 calc R .
C1C C 0.8278(6) 0.5172(4) 0.5272(5) 0.051(2) Uani 1 d . .
C2C C 0.8582(7) 0.5795(4) 0.5257(6) 0.062(2) Uani 1 d . .
H2CA H 0.8033(7) 0.6079(4) 0.4827(6) 0.033(16) Uiso 1 calc R .
C3C C 0.9717(8) 0.5980(5) 0.5898(7) 0.076(3) Uani 1 d . .
H3CA H 0.9942(8) 0.6399(5) 0.5912(7) 0.073(25) Uiso 1 calc R .
C4C C 1.0551(8) 0.5547(6) 0.6535(7) 0.084(3) Uani 1 d . .
H4CA H 1.1313(8) 0.5690(6) 0.6966(7) 0.061(22) Uiso 1 calc R .
C5C C 1.0292(7) 0.4925(5) 0.6548(7) 0.074(2) Uani 1 d . .
H5CA H 1.0862(7) 0.4641(5) 0.6956(7) 0.064(24) Uiso 1 calc R .
C6C C 0.9129(7) 0.4742(4) 0.5918(6) 0.057(2) Uani 1 d . .
C7C C 0.7403(7) 0.4249(3) 0.5082(6) 0.051(2) Uani 1 d . .
C8C C 0.6389(7) 0.3766(3) 0.4774(6) 0.062(2) Uani 1 d . .
H8CA H 0.6725(7) 0.3361(3) 0.4693(6) 0.062(21) Uiso 1 calc R .
H8CB H 0.6010(7) 0.3733(3) 0.5314(6) 0.060(21) Uiso 1 calc R .

loop_
_atom_type_symbol
_atom_type_description
_atom_type_scat_dispersion_real
_atom_type_scat_dispersion_imag
_atom_type_scat_source
C C 0.0033 0.0016 'International Tables Vol C Tables 4.2.6.8 and 6.1.1.4'
H H 0.0000 0.0000 'International Tables Vol C Tables 4.2.6.8 and 6.1.1.4'
N N 0.0061 0.0033 'International Tables Vol C Tables 4.2.6.8 and 6.1.1.4'
O O 0.0106 0.0060 'International Tables Vol C Tables 4.2.6.8 and 6.1.1.4'
F F 0.0171 0.0103 'International Tables Vol C Tables 4.2.6.8 and 6.1.1.4'
S S 0.1246 0.1234 'International Tables Vol C Tables 4.2.6.8 and 6.1.1.4'
V V 0.3005 0.5294 'International Tables Vol C Tables 4.2.6.8 and 6.1.1.4'

loop_
_geom_angle_atom_site_label_1
_geom_angle_atom_site_label_2
_geom_angle_atom_site_label_3
_geom_angle
_geom_angle_site_symmetry_1
_geom_angle_site_symmetry_3
_geom_angle_publ_flag
O1 V O 104.2(2) . . ?
O1 V N1C 105.3(2) . . ?
O V N1C 87.72(15) . . ?
O1 V N1B 105.1(2) . . ?
O V N1B 87.26(15) . . ?
N1C V N1B 149.6(2) . . ?
O1 V N1A 95.9(2) . . ?
O V N1A 159.9(2) . . ?
N1C V N1A 87.9(2) . . ?
N1B V N1A 86.6(2) . . ?
O1 V N 170.5(2) . . ?
O V N 85.23(14) . . ?
N1C V N 75.1(2) . . ?
N1B V N 74.6(2) . . ?
N1A V N 74.7(2) . . ?
O12 S1 O12 115.2(7) 4_565 . ?
O12 S1 O11 114.4(4) 4_565 . ?
O12 S1 O11 114.4(4) . . ?
O12 S1 C1 102.9(6) 4_565 . ?
O12 S1 C1 102.9(6) . . ?
O11 S1 C1 104.9(11) . . ?
O22 S2 O22 121.2(12) 4_565 . ?
O22 S2 O21 114.0(7) 4_565 . ?
O22 S2 O21 114.0(7) . . ?
O22 S2 C2 103.5(9) 4_565 . ?
O22 S2 C2 103.5(9) . . ?
O21 S2 C2 95.6(19) . . ?
O32 S3 O32 126.5(13) . 4_565 ?
O32 S3 O31 110.3(8) . . ?
O32 S3 O31 110.3(8) 4_565 . ?
O32 S3 C3 103.2(8) . . ?
O32 S3 C3 103.2(8) 4_565 . ?
O31 S3 C3 99.0(20) . . ?
V O V 179.999(1) . 3_666 ?
C8A N C8C 112.4(6) . . ?
C8A N C8B 111.5(6) . . ?
C8C N C8B 113.8(6) . . ?
C8A N V 110.7(4) . . ?
C8C N V 104.7(4) . . ?
C8B N V 103.0(4) . . ?
C7A N1A C1A 105.1(5) . . ?
C7A N1A V 120.2(4) . . ?
C1A N1A V 134.7(5) . . ?
C7A N2A C6A 108.2(6) . . ?
C7B N1B C1B 106.3(6) . . ?
C7B N1B V 118.8(5) . . ?
C1B N1B V 134.5(5) . . ?
C7B N2B C6B 108.5(6) . . ?
C7C N1C C1C 107.0(6) . . ?
C7C N1C V 119.1(5) . . ?
C1C N1C V 133.2(5) . . ?
C7C N2C C6C 107.8(6) . . ?
F11 C1 F12 111.1(15) . 4_565 ?
F11 C1 F12 111.1(15) . . ?
F12 C1 F12 113.1(22) 4_565 . ?
F11 C1 S1 108.6(16) . . ?
F12 C1 S1 106.3(12) 4_565 . ?
F12 C1 S1 106.3(12) . . ?
F22 C2 F22 118.6(36) . 4_565 ?
F22 C2 F21 95.6(20) . . ?
F22 C2 F21 95.6(20) 4_565 . ?
F22 C2 S2 116.7(15) . . ?
F22 C2 S2 116.7(15) 4_565 . ?
F21 C2 S2 107.3(28) . . ?
F31 C3 F32 124.2(17) . . ?
F31 C3 F32 124.2(17) . 4_565 ?
F32 C3 F32 110.8(40) . 4_565 ?
F31 C3 S3 80.3(28) . . ?
F32 C3 S3 90.9(25) . . ?
F32 C3 S3 90.9(25) 4_565 . ?
C2A C1A C6A 120.6(7) . . ?
C2A C1A N1A 130.9(6) . . ?
C6A C1A N1A 108.5(6) . . ?
C1A C2A C3A 118.1(8) . . ?
C2A C3A C4A 120.2(9) . . ?
C5A C4A C3A 122.6(8) . . ?
C4A C5A C6A 116.0(8) . . ?
N2A C6A C5A 131.7(7) . . ?
N2A C6A C1A 105.9(6) . . ?
C5A C6A C1A 122.4(7) . . ?
N1A C7A N2A 112.3(6) . . ?
N1A C7A C8A 123.1(6) . . ?
N2A C7A C8A 124.5(6) . . ?
N C8A C7A 111.2(6) . . ?
C6B C1B C2B 120.8(8) . . ?
C6B C1B N1B 108.3(7) . . ?
C2B C1B N1B 130.9(7) . . ?
C3B C2B C1B 117.2(9) . . ?
C2B C3B C4B 122.0(10) . . ?
C5B C4B C3B 122.2(10) . . ?
C4B C5B C6B 116.5(9) . . ?
N2B C6B C5B 133.2(8) . . ?
N2B C6B C1B 105.5(7) . . ?
C5B C6B C1B 121.3(9) . . ?
N1B C7B N2B 111.3(7) . . ?
N1B C7B C8B 121.2(6) . . ?
N2B C7B C8B 127.3(7) . . ?
N C8B C7B 108.0(6) . . ?
C2C C1C N1C 132.3(7) . . ?
C2C C1C C6C 120.6(7) . . ?
N1C C1C C6C 107.0(7) . . ?
C3C C2C C1C 117.6(9) . . ?
C2C C3C C4C 121.0(9) . . ?
C5C C4C C3C 122.8(9) . . ?
C4C C5C C6C 116.0(9) . . ?
C5C C6C N2C 132.0(8) . . ?
C5C C6C C1C 121.9(8) . . ?
N2C C6C C1C 106.1(7) . . ?
N1C C7C N2C 112.0(6) . . ?
N1C C7C C8C 121.6(6) . . ?
N2C C7C C8C 126.2(7) . . ?
N C8C C7C 108.6(6) . . ?

loop_
_geom_bond_atom_site_label_1
_geom_bond_atom_site_label_2
_geom_bond_distance
_geom_bond_site_symmetry_2
_geom_bond_publ_flag
V O1 1.594(5) . ?
V O 1.8412(11) . ?
V N1C 2.043(6) . ?
V N1B 2.048(6) . ?
V N1A 2.111(5) . ?
V N 2.430(5) . ?
S1 O12 1.432(7) 4_565 ?
S1 O12 1.432(7) . ?
S1 O11 1.436(12) . ?
S1 C1 1.88(2) . ?
S2 O22 1.364(9) 4_565 ?
S2 O22 1.364(9) . ?
S2 O21 1.39(2) . ?
S2 C2 1.75(3) . ?
S3 O32 1.334(10) . ?
S3 O32 1.334(10) 4_565 ?
S3 O31 1.53(2) . ?
S3 C3 2.06(4) . ?
F11 C1 1.29(2) . ?
F12 C1 1.286(14) . ?
F21 C2 1.45(4) . ?
F22 C2 1.27(2) . ?
F31 C3 1.19(4) . ?
F32 C3 1.33(3) . ?
O V 1.8413(11) 3_666 ?
N C8A 1.477(9) . ?
N C8C 1.481(9) . ?
N C8B 1.488(8) . ?
N1A C7A 1.330(8) . ?
N1A C1A 1.403(8) . ?
N2A C7A 1.336(8) . ?
N2A C6A 1.369(9) . ?
N1B C7B 1.319(8) . ?
N1B C1B 1.404(9) . ?
N2B C7B 1.339(9) . ?
N2B C6B 1.383(10) . ?
N1C C7C 1.328(8) . ?
N1C C1C 1.399(9) . ?
N2C C7C 1.339(9) . ?
N2C C6C 1.387(10) . ?
C1 F12 1.286(14) 4_565 ?
C2 F22 1.27(2) 4_565 ?
C3 F32 1.33(3) 4_565 ?
C1A C2A 1.379(10) . ?
C1A C6A 1.394(10) . ?
C2A C3A 1.380(10) . ?
C3A C4A 1.405(12) . ?
C4A C5A 1.373(12) . ?
C5A C6A 1.389(10) . ?
C7A C8A 1.493(10) . ?
C1B C6B 1.385(10) . ?
C1B C2B 1.389(11) . ?
C2B C3B 1.346(11) . ?
C3B C4B 1.378(14) . ?
C4B C5B 1.363(13) . ?
C5B C6B 1.386(12) . ?
C7B C8B 1.490(10) . ?
C1C C2C 1.379(10) . ?
C1C C6C 1.416(10) . ?
C2C C3C 1.367(11) . ?
C3C C4C 1.406(13) . ?
C4C C5C 1.363(13) . ?
C5C C6C 1.385(11) . ?
C7C C8C 1.509(10) . ?
